data_7711863
loop_
_publ_author_name
'Nov&#xe1;k, Pavel'
'Erben, Milan'
'Jambor, Roman'
'Hejda, Martin'
'R&#x16f;&#x17e;i&#x10d;ka, Ale&#x161;'
'Rychagova, Elena'
'Ketkov, Sergey'
'Dost&#xe1;l, Libor'

_publ_section_title
;
 The reactivity of antimony and bismuth <i>N</i>,<i>C</i>,<i>N</i>-pincer
 compounds toward K[BEt<sub>3</sub>H] - the formation of heterocyclic
 compounds <i>vs</i>. element-element bonds <i>vs.</i> stable terminal
 Sb-H bonds.
;
_journal_issue 1
_journal_name_full 'Dalton transactions (Cambridge, England : 2003)'
_journal_page_first 218
_journal_page_last 227
_journal_paper_doi 10.1039/d2dt03564b
_journal_volume 52
_journal_year 2022
_chemical_formula_moiety 'C36 H51 N2 Sb Si, C6 H14'
_chemical_formula_sum 'C42 H65 N2 Sb Si'
_chemical_formula_weight 747.80
_space_group_crystal_system orthorhombic
_space_group_IT_number 33
_space_group_name_Hall 'P 2c -2n'
_space_group_name_H-M_alt 'P n a 21'
_atom_sites_solution_hydrogens geom
_audit_creation_method 'APEX3 v2016.5-0'
_audit_update_record
;
2022-08-26 deposited with the CCDC.	2022-11-30 downloaded from the CCDC.
;
_cell_angle_alpha 90
_cell_angle_beta 90
_cell_angle_gamma 90
_cell_formula_units_Z 4
_cell_length_a 13.5556(5)
_cell_length_b 18.2010(6)
_cell_length_c 16.9952(6)
_cell_measurement_reflns_used 38248
_cell_measurement_temperature 150(2)
_cell_measurement_theta_max 29
_cell_measurement_theta_min 1
_cell_volume 4193.1(3)
_computing_cell_refinement 'APEX3 v2016.5-0 (Bruker AXS)'
_computing_data_collection 'Bruker Instrument Service vV6.2.3'
_computing_data_reduction 'SAINT V8.37A (Bruker AXS Inc., 2015)'
_computing_molecular_graphics 'Platon (Spek, 2009)'
_computing_publication_material 'Platon (Spek, 2009)'
_computing_structure_refinement 'SHELXL-2014/7 (Sheldrick, 2014)'
_computing_structure_solution 'XT, VERSION 2014/5'
_diffrn_ambient_temperature 150(2)
_diffrn_detector_area_resol_mean 10.4167
_diffrn_measured_fraction_theta_full 0.997
_diffrn_measured_fraction_theta_max 0.997
_diffrn_measurement_device_type 'Bruker D8 - Venture'
_diffrn_measurement_method '\f and \w scans to fill the Ewald sphere'
_diffrn_radiation_type MoK\a
_diffrn_radiation_wavelength 0.71073
_diffrn_reflns_av_R_equivalents 0.0451
_diffrn_reflns_av_unetI/netI 0.0357
_diffrn_reflns_Laue_measured_fraction_full 0.997
_diffrn_reflns_Laue_measured_fraction_max 0.997
_diffrn_reflns_limit_h_max 16
_diffrn_reflns_limit_h_min -16
_diffrn_reflns_limit_k_max 22
_diffrn_reflns_limit_k_min -22
_diffrn_reflns_limit_l_max 20
_diffrn_reflns_limit_l_min -19
_diffrn_reflns_number 32788
_diffrn_reflns_point_group_measured_fraction_full 0.998
_diffrn_reflns_point_group_measured_fraction_max 0.998
_diffrn_reflns_theta_full 25.242
_diffrn_reflns_theta_max 25.999
_diffrn_reflns_theta_min 2.950
_diffrn_source 'sealed X-ray tube'
_exptl_absorpt_coefficient_mu 0.715
_exptl_absorpt_correction_T_max 0.7456
_exptl_absorpt_correction_T_min 0.6269
_exptl_absorpt_correction_type multi-scan
_exptl_absorpt_process_details
;
SADABS-2016/2 - Bruker AXS area detector
scaling and absorption correction
;
_exptl_crystal_colour yellow
_exptl_crystal_density_diffrn 1.185
_exptl_crystal_description block
_exptl_crystal_F_000 1584
_exptl_crystal_size_max 0.591
_exptl_crystal_size_mid 0.525
_exptl_crystal_size_min 0.373
_refine_diff_density_max 0.598
_refine_diff_density_min -0.369
_refine_diff_density_rms 0.058
_refine_ls_abs_structure_details
;
 Refined as an inversion twin.
;
_refine_ls_abs_structure_Flack 0.26(4)
_refine_ls_extinction_method none
_refine_ls_goodness_of_fit_ref 1.027
_refine_ls_hydrogen_treatment constr
_refine_ls_matrix_type full
_refine_ls_number_parameters 439
_refine_ls_number_reflns 7888
_refine_ls_number_restraints 391
_refine_ls_restrained_S_all 1.013
_refine_ls_R_factor_all 0.0551
_refine_ls_R_factor_gt 0.0386
_refine_ls_shift/su_max 0.000
_refine_ls_shift/su_mean 0.000
_refine_ls_structure_factor_coef Fsqd
_refine_ls_weighting_details 'w=1/[\s^2^(Fo^2^)+(0.0401P)^2^+2.5855P] where P=(Fo^2^+2Fc^2^)/3'
_refine_ls_weighting_scheme calc
_refine_ls_wR_factor_gt 0.0851
_refine_ls_wR_factor_ref 0.0911
_reflns_Friedel_coverage 0.932
_reflns_Friedel_fraction_full 0.998
_reflns_Friedel_fraction_max 0.998
_reflns_number_gt 6376
_reflns_number_total 7888
_reflns_threshold_expression 'I > 2\s(I)'
_cod_data_source_file d2dt03564b2.cif
_cod_data_source_block 6-Sb
_cod_depositor_comments 'Adding full bibliography for 7711860--7711865.cif.'
_cod_database_code 7711863
_shelx_shelxl_version_number 2016/6
_shelx_space_group_comment
;
The symmetry employed for this shelxl refinement is uniquely defined
by the following loop, which should always be used as a source of
symmetry information in preference to the above space-group names.
They are only intended as comments.
;
_exptl_absorpt_special_details
;
The ratio of minimum to maximum
apparent transmission was 0.841
;

loop_
_space_group_symop_operation_xyz
'x, y, z'
'-x, -y, z+1/2'
'x+1/2, -y+1/2, z'
'-x+1/2, y+1/2, z+1/2'

loop_
_atom_site_label
_atom_site_type_symbol
_atom_site_fract_x
_atom_site_fract_y
_atom_site_fract_z
_atom_site_U_iso_or_equiv
_atom_site_adp_type
_atom_site_occupancy
_atom_site_site_symmetry_order
_atom_site_calc_flag
_atom_site_refinement_flags_posn
_atom_site_refinement_flags_adp
_atom_site_refinement_flags_occupancy
_atom_site_disorder_assembly
_atom_site_disorder_group
Sb1 Sb 0.65824(6) 0.39787(5) 0.51769(2) 0.0173(8) Uani 0.555(12) 1 d . . P A 1
Sb1A Sb 0.65832(9) 0.39812(7) 0.47413(16) 0.0232(12) Uani 0.445(12) 1 d . . P A 2
Si1 Si 0.70680(9) 0.21592(6) 0.4957(4) 0.0366(3) Uani 1 1 d . . . . .
N1 N 0.6102(6) 0.4112(4) 0.6327(4) 0.0234(15) Uani 1 1 d . . . . .
C1 C 0.5259(2) 0.45809(17) 0.4972(6) 0.0198(7) Uani 1 1 d . . . . .
N2 N 0.6107(5) 0.4129(4) 0.3581(5) 0.0214(14) Uani 1 1 d . . . . .
C2 C 0.4834(6) 0.4811(4) 0.5665(5) 0.0225(16) Uani 1 1 d . . . . .
C3 C 0.4033(7) 0.5260(5) 0.5654(6) 0.035(2) Uani 1 1 d . . . . .
H3 H 0.374749 0.541968 0.613455 0.041 Uiso 1 1 calc R U . . .
C4 C 0.3622(3) 0.5490(2) 0.4931(7) 0.0376(10) Uani 1 1 d . . . . .
H4 H 0.306280 0.580438 0.493194 0.045 Uiso 1 1 calc R U . . .
C7 C 0.5310(7) 0.4581(5) 0.6422(5) 0.0295(19) Uani 1 1 d . . . . .
H7A H 0.553582 0.502573 0.670432 0.035 Uiso 1 1 calc R U . . .
H7B H 0.480936 0.433575 0.675493 0.035 Uiso 1 1 calc R U . . .
C6 C 0.4862(6) 0.4807(4) 0.4246(5) 0.0233(17) Uani 1 1 d . . . . .
C5 C 0.4009(6) 0.5272(5) 0.4242(6) 0.032(2) Uani 1 1 d . . . . .
H5 H 0.372047 0.542440 0.375946 0.039 Uiso 1 1 calc R U . . .
C8 C 0.6572(6) 0.3873(5) 0.7023(5) 0.0220(15) Uani 1 1 d . . . . .
C9 C 0.7466(7) 0.4203(4) 0.7269(6) 0.0268(17) Uani 1 1 d . . . . .
C10 C 0.7951(7) 0.3922(5) 0.7914(6) 0.0313(18) Uani 1 1 d . . . . .
H10 H 0.855187 0.414245 0.807897 0.038 Uiso 1 1 calc R U . . .
C11 C 0.7583(7) 0.3324(5) 0.8331(5) 0.034(2) Uani 1 1 d . . . . .
H11 H 0.794115 0.312362 0.876032 0.041 Uiso 1 1 calc R U . . .
C12 C 0.6685(7) 0.3027(5) 0.8108(5) 0.033(2) Uani 1 1 d . . . . .
H12 H 0.640647 0.263912 0.840925 0.039 Uiso 1 1 calc R U . . .
C13 C 0.6187(6) 0.3284(5) 0.7455(5) 0.0247(16) Uani 1 1 d . . . . .
C14 C 0.7899(7) 0.4859(5) 0.6853(6) 0.036(2) Uani 1 1 d . . . . .
H14 H 0.745362 0.497312 0.639965 0.043 Uiso 1 1 calc R U . . .
C15 C 0.8920(10) 0.4722(8) 0.6513(8) 0.069(4) Uani 1 1 d . . . . .
H15A H 0.887748 0.434991 0.609790 0.103 Uiso 1 1 calc R U . . .
H15B H 0.936091 0.454858 0.693021 0.103 Uiso 1 1 calc R U . . .
H15C H 0.917964 0.518042 0.629154 0.103 Uiso 1 1 calc R U . . .
C16 C 0.7868(11) 0.5532(8) 0.7410(8) 0.068(4) Uani 1 1 d . . . . .
H16A H 0.799154 0.598111 0.710715 0.102 Uiso 1 1 calc R U . . .
H16B H 0.837571 0.547861 0.781651 0.102 Uiso 1 1 calc R U . . .
H16C H 0.721726 0.556284 0.765909 0.102 Uiso 1 1 calc R U . . .
C17 C 0.5164(6) 0.2940(5) 0.7232(6) 0.0308(18) Uani 1 1 d . . . . .
H17 H 0.494790 0.315539 0.671910 0.037 Uiso 1 1 calc R U . . .
C19 C 0.4413(8) 0.3135(6) 0.7845(7) 0.046(2) Uani 1 1 d . . . . .
H19A H 0.443030 0.366609 0.794093 0.069 Uiso 1 1 calc R U . . .
H19B H 0.456248 0.287323 0.833408 0.069 Uiso 1 1 calc R U . . .
H19C H 0.375490 0.299448 0.765960 0.069 Uiso 1 1 calc R U . . .
C18 C 0.5246(9) 0.2112(5) 0.7133(7) 0.047(2) Uani 1 1 d . . . . .
H18A H 0.460194 0.191099 0.698523 0.071 Uiso 1 1 calc R U . . .
H18B H 0.546220 0.189104 0.762976 0.071 Uiso 1 1 calc R U . . .
H18C H 0.572824 0.200077 0.671990 0.071 Uiso 1 1 calc R U . . .
C20 C 0.5324(7) 0.4568(5) 0.3512(5) 0.0281(18) Uani 1 1 d . . . . .
H20 H 0.507954 0.471722 0.301347 0.034 Uiso 1 1 calc R U . . .
C21 C 0.6591(6) 0.3862(4) 0.2883(5) 0.0227(15) Uani 1 1 d . . . . .
C22 C 0.6164(7) 0.3275(5) 0.2458(5) 0.0269(17) Uani 1 1 d . . . . .
C23 C 0.6689(7) 0.3008(5) 0.1809(5) 0.0334(19) Uani 1 1 d . . . . .
H23 H 0.643504 0.260196 0.152178 0.040 Uiso 1 1 calc R U . . .
C24 C 0.7563(7) 0.3323(6) 0.1579(6) 0.036(2) Uani 1 1 d . . . . .
H24 H 0.789099 0.313902 0.112599 0.044 Uiso 1 1 calc R U . . .
C25 C 0.7969(7) 0.3888(6) 0.1983(5) 0.0339(19) Uani 1 1 d . . . . .
H25 H 0.857998 0.409049 0.181539 0.041 Uiso 1 1 calc R U . . .
C26 C 0.7490(6) 0.4181(5) 0.2654(5) 0.0263(18) Uani 1 1 d . . . . .
C27 C 0.5207(7) 0.2945(5) 0.2670(6) 0.036(2) Uani 1 1 d . . . . .
H27 H 0.499927 0.316507 0.318342 0.043 Uiso 1 1 calc R U . . .
C28 C 0.4396(8) 0.3133(6) 0.2055(7) 0.051(3) Uani 1 1 d . . . . .
H28A H 0.460158 0.295791 0.153476 0.077 Uiso 1 1 calc R U . . .
H28B H 0.429826 0.366647 0.203707 0.077 Uiso 1 1 calc R U . . .
H28C H 0.377623 0.289350 0.220450 0.077 Uiso 1 1 calc R U . . .
C29 C 0.5222(9) 0.2104(6) 0.2776(7) 0.048(2) Uani 1 1 d . . . . .
H29A H 0.537253 0.186976 0.227090 0.072 Uiso 1 1 calc R U . . .
H29B H 0.457530 0.193763 0.296159 0.072 Uiso 1 1 calc R U . . .
H29C H 0.572787 0.197083 0.316232 0.072 Uiso 1 1 calc R U . . .
C30 C 0.7894(7) 0.4862(6) 0.3053(6) 0.039(2) Uani 1 1 d . . . . .
H30 H 0.746595 0.497625 0.351667 0.047 Uiso 1 1 calc R U . . .
C31 C 0.7893(10) 0.5520(8) 0.2516(8) 0.065(3) Uani 1 1 d . . . . .
H31A H 0.828781 0.541161 0.204739 0.098 Uiso 1 1 calc R U . . .
H31B H 0.817624 0.594249 0.279272 0.098 Uiso 1 1 calc R U . . .
H31C H 0.721420 0.563272 0.235933 0.098 Uiso 1 1 calc R U . . .
C32 C 0.8942(10) 0.4721(8) 0.3352(9) 0.074(4) Uani 1 1 d . . . . .
H32A H 0.938182 0.463608 0.290399 0.111 Uiso 1 1 calc R U . . .
H32B H 0.894270 0.428807 0.369463 0.111 Uiso 1 1 calc R U . . .
H32C H 0.917194 0.514957 0.364981 0.111 Uiso 1 1 calc R U . . .
C33 C 0.6067(3) 0.28596(18) 0.4952(6) 0.0267(8) Uani 1 1 d . . . . .
H33A H 0.557291 0.272660 0.535643 0.032 Uiso 1 1 calc R U . A 1
H33B H 0.573283 0.284772 0.443362 0.032 Uiso 1 1 calc R U . A 1
C34 C 0.7859(9) 0.2263(7) 0.4066(7) 0.064(3) Uani 1 1 d . . . . .
H34A H 0.744047 0.232864 0.360107 0.096 Uiso 1 1 calc R U . . .
H34B H 0.826579 0.182202 0.399978 0.096 Uiso 1 1 calc R U . . .
H34C H 0.828747 0.269288 0.412845 0.096 Uiso 1 1 calc R U . . .
C35 C 0.6527(4) 0.1217(3) 0.4947(9) 0.0704(17) Uani 1 1 d . . . . .
H35A H 0.599569 0.119503 0.455659 0.106 Uiso 1 1 calc R U . . .
H35B H 0.626091 0.110242 0.546878 0.106 Uiso 1 1 calc R U . . .
H35C H 0.703976 0.086002 0.481047 0.106 Uiso 1 1 calc R U . . .
C36 C 0.7860(9) 0.2284(7) 0.5849(7) 0.067(4) Uani 1 1 d . . . . .
H36A H 0.845578 0.198209 0.579766 0.100 Uiso 1 1 calc R U . . .
H36B H 0.749258 0.213226 0.631784 0.100 Uiso 1 1 calc R U . . .
H36C H 0.804726 0.280176 0.589731 0.100 Uiso 1 1 calc R U . . .
C37 C 1.0619(4) 0.5780(4) 0.4922(8) 0.0698(17) Uani 1 1 d . . . . .
H37A H 1.103808 0.585358 0.445864 0.105 Uiso 1 1 calc R U . . .
H37B H 1.004673 0.548022 0.477735 0.105 Uiso 1 1 calc R U . . .
H37C H 1.099800 0.552781 0.533267 0.105 Uiso 1 1 calc R U . . .
C38 C 1.0280(6) 0.6502(5) 0.5221(7) 0.099(3) Uani 1 1 d . U . . .
H38A H 1.020706 0.646987 0.579956 0.119 Uiso 1 1 calc R U . . .
H38B H 1.079618 0.687249 0.510916 0.119 Uiso 1 1 calc R U . . .
C39 C 0.9379(5) 0.6750(4) 0.4898(12) 0.099(3) Uani 1 1 d . . . . .
H39A H 0.950032 0.682032 0.432811 0.119 Uiso 1 1 calc R U . . .
H39B H 0.926493 0.724579 0.511965 0.119 Uiso 1 1 calc R U . . .
C40 C 0.8467(4) 0.6374(3) 0.4957(10) 0.0760(19) Uani 1 1 d . . . . .
H40A H 0.841163 0.608273 0.446688 0.091 Uiso 1 1 calc R U . . .
H40B H 0.855702 0.601362 0.538707 0.091 Uiso 1 1 calc R U . . .
C41 C 0.7522(5) 0.6678(4) 0.5078(13) 0.104(3) Uani 1 1 d . U . . .
H41A H 0.750876 0.714240 0.477468 0.125 Uiso 1 1 calc R U . . .
H41B H 0.749588 0.681949 0.564013 0.125 Uiso 1 1 calc R U . . .
C42 C 0.6588(5) 0.6311(4) 0.4912(10) 0.086(2) Uani 1 1 d . . . . .
H42A H 0.604014 0.664414 0.503238 0.130 Uiso 1 1 calc R U . . .
H42B H 0.653267 0.586834 0.523745 0.130 Uiso 1 1 calc R U . . .
H42C H 0.656277 0.617376 0.435477 0.130 Uiso 1 1 calc R U . . .

loop_
_atom_site_aniso_label
_atom_site_aniso_U_11
_atom_site_aniso_U_22
_atom_site_aniso_U_33
_atom_site_aniso_U_23
_atom_site_aniso_U_13
_atom_site_aniso_U_12
Sb1 0.0185(4) 0.0207(4) 0.013(2) -0.0006(7) 0.0011(7) 0.0022(4)
Sb1A 0.0224(6) 0.0228(6) 0.024(3) 0.0023(8) -0.0003(8) 0.0037(6)
Si1 0.0440(6) 0.0281(5) 0.0378(6) 0.0001(12) 0.0007(12) 0.0137(5)
N1 0.030(4) 0.030(4) 0.011(3) 0.001(2) 0.002(2) 0.006(3)
C1 0.0213(15) 0.0184(15) 0.0197(17) 0.003(3) -0.004(3) 0.0013(13)
N2 0.025(4) 0.021(4) 0.018(3) 0.002(2) 0.004(2) -0.001(3)
C2 0.030(4) 0.021(4) 0.017(3) 0.000(3) -0.003(3) 0.000(3)
C3 0.045(6) 0.035(5) 0.024(4) -0.001(3) 0.015(3) 0.013(4)
C4 0.033(2) 0.042(2) 0.038(2) 0.001(4) -0.011(4) 0.0194(17)
C7 0.035(5) 0.036(6) 0.018(3) 0.007(3) -0.005(3) 0.002(4)
C6 0.025(4) 0.026(5) 0.019(3) 0.001(2) -0.005(2) 0.000(3)
C5 0.023(4) 0.042(6) 0.033(4) 0.010(3) -0.003(3) 0.010(4)
C8 0.022(4) 0.029(5) 0.015(3) -0.002(2) 0.004(3) 0.004(3)
C9 0.031(4) 0.024(5) 0.026(4) -0.002(2) 0.000(3) 0.001(3)
C10 0.024(4) 0.039(5) 0.031(4) -0.001(3) -0.007(3) 0.000(4)
C11 0.046(5) 0.042(6) 0.014(4) 0.004(3) -0.007(3) 0.013(4)
C12 0.044(5) 0.034(6) 0.021(4) 0.005(3) 0.005(3) 0.007(4)
C13 0.027(4) 0.024(5) 0.023(4) -0.001(2) 0.003(2) 0.001(3)
C14 0.038(6) 0.033(6) 0.036(5) 0.006(3) -0.012(3) -0.013(4)
C15 0.053(7) 0.085(11) 0.068(7) 0.029(6) 0.017(5) -0.006(6)
C16 0.090(11) 0.038(7) 0.076(7) -0.008(5) -0.011(6) -0.010(7)
C17 0.030(4) 0.028(5) 0.034(4) 0.001(3) -0.009(3) -0.006(3)
C19 0.037(6) 0.037(6) 0.063(5) 0.008(4) 0.009(4) -0.011(5)
C18 0.057(7) 0.033(5) 0.052(5) 0.007(4) 0.005(4) -0.020(5)
C20 0.038(5) 0.026(5) 0.020(3) 0.003(3) 0.000(3) -0.003(4)
C21 0.028(4) 0.020(4) 0.020(3) 0.005(2) 0.004(3) 0.008(3)
C22 0.035(4) 0.031(5) 0.015(3) -0.003(3) 0.000(3) 0.008(4)
C23 0.040(5) 0.031(5) 0.030(4) -0.010(3) 0.000(3) 0.008(4)
C24 0.034(5) 0.046(6) 0.030(4) -0.002(3) 0.009(3) 0.018(4)
C25 0.030(5) 0.044(6) 0.027(4) 0.007(3) 0.008(3) 0.013(4)
C26 0.025(4) 0.034(5) 0.019(3) 0.004(2) 0.005(3) 0.004(4)
C27 0.043(5) 0.033(5) 0.030(4) -0.013(3) -0.003(3) -0.004(4)
C28 0.046(7) 0.052(8) 0.055(5) 0.002(4) -0.013(4) 0.006(5)
C29 0.052(7) 0.038(5) 0.053(5) 0.004(4) 0.002(4) 0.003(5)
C30 0.033(5) 0.045(6) 0.040(5) -0.005(3) 0.008(3) -0.003(4)
C31 0.075(9) 0.038(7) 0.082(7) -0.005(5) 0.018(6) -0.010(6)
C32 0.049(7) 0.066(10) 0.106(8) -0.027(6) -0.021(6) -0.011(6)
C33 0.0307(19) 0.0219(17) 0.0275(19) 0.003(4) -0.003(4) 0.0016(14)
C34 0.046(7) 0.079(9) 0.068(6) -0.013(5) 0.018(4) 0.005(6)
C35 0.091(4) 0.028(2) 0.092(5) -0.002(6) 0.009(8) 0.015(2)
C36 0.072(8) 0.076(9) 0.052(5) -0.003(5) -0.015(4) 0.042(7)
C37 0.045(3) 0.114(5) 0.051(3) 0.009(6) 0.009(5) -0.002(3)
C38 0.086(5) 0.089(5) 0.122(8) 0.003(5) -0.024(5) -0.010(4)
C39 0.072(4) 0.085(5) 0.139(8) 0.033(9) -0.016(8) -0.022(4)
C40 0.075(4) 0.055(3) 0.098(5) -0.012(7) 0.026(8) -0.019(3)
C41 0.082(4) 0.055(3) 0.175(9) -0.025(8) 0.000(8) -0.005(3)
C42 0.080(4) 0.071(4) 0.108(6) -0.008(7) -0.037(8) -0.013(3)

loop_
_atom_type_symbol
_atom_type_description
_atom_type_scat_dispersion_real
_atom_type_scat_dispersion_imag
_atom_type_scat_source
C C 0.0033 0.0016 'International Tables Vol C Tables 4.2.6.8 and 6.1.1.4'
H H 0.0000 0.0000 'International Tables Vol C Tables 4.2.6.8 and 6.1.1.4'
N N 0.0061 0.0033 'International Tables Vol C Tables 4.2.6.8 and 6.1.1.4'
Sb Sb -0.5866 1.5461 'International Tables Vol C Tables 4.2.6.8 and 6.1.1.4'
Si Si 0.0817 0.0704 'International Tables Vol C Tables 4.2.6.8 and 6.1.1.4'

loop_
_geom_angle_atom_site_label_1
_geom_angle_atom_site_label_2
_geom_angle_atom_site_label_3
_geom_angle
_geom_angle_site_symmetry_1
_geom_angle_site_symmetry_3
_geom_angle_publ_flag
N1 Sb1 C1 80.2(3) . . ?
N1 Sb1 C33 100.0(3) . . ?
C1 Sb1 C33 100.45(16) . . ?
N2 Sb1A C1 81.3(3) . . ?
N2 Sb1A C33 100.1(4) . . ?
C1 Sb1A C33 100.25(18) . . ?
C33 Si1 C35 110.0(2) . . ?
C33 Si1 C34 110.3(5) . . ?
C35 Si1 C34 108.2(6) . . ?
C33 Si1 C36 109.8(4) . . ?
C35 Si1 C36 110.1(6) . . ?
C34 Si1 C36 108.4(3) . . ?
C7 N1 C8 116.4(5) . . ?
C7 N1 Sb1 115.2(4) . . ?
C8 N1 Sb1 127.6(5) . . ?
C2 C1 C6 120.1(3) . . ?
C2 C1 Sb1 111.7(5) . . ?
C6 C1 Sb1 128.0(5) . . ?
C2 C1 Sb1A 131.6(5) . . ?
C6 C1 Sb1A 108.0(5) . . ?
C20 N2 C21 119.5(5) . . ?
C20 N2 Sb1A 113.9(4) . . ?
C21 N2 Sb1A 126.3(5) . . ?
C3 C2 C1 120.4(6) . . ?
C3 C2 C7 121.6(6) . . ?
C1 C2 C7 118.0(6) . . ?
C2 C3 C4 120.4(6) . . ?
C2 C3 H3 119.8 . . ?
C4 C3 H3 119.8 . . ?
C5 C4 C3 121.1(3) . . ?
C5 C4 H4 119.4 . . ?
C3 C4 H4 119.4 . . ?
N1 C7 C2 114.1(6) . . ?
N1 C7 H7A 108.7 . . ?
C2 C7 H7A 108.7 . . ?
N1 C7 H7B 108.7 . . ?
C2 C7 H7B 108.7 . . ?
H7A C7 H7B 107.6 . . ?
C1 C6 C5 119.0(6) . . ?
C1 C6 C20 119.8(7) . . ?
C5 C6 C20 121.2(6) . . ?
C4 C5 C6 119.1(6) . . ?
C4 C5 H5 120.5 . . ?
C6 C5 H5 120.5 . . ?
C13 C8 N1 120.5(7) . . ?
C13 C8 C9 119.2(7) . . ?
N1 C8 C9 120.2(7) . . ?
C10 C9 C8 119.2(7) . . ?
C10 C9 C14 118.8(8) . . ?
C8 C9 C14 122.0(7) . . ?
C9 C10 C11 121.6(8) . . ?
C9 C10 H10 119.2 . . ?
C11 C10 H10 119.2 . . ?
C12 C11 C10 118.8(7) . . ?
C12 C11 H11 120.6 . . ?
C10 C11 H11 120.6 . . ?
C13 C12 C11 121.1(8) . . ?
C13 C12 H12 119.4 . . ?
C11 C12 H12 119.4 . . ?
C12 C13 C8 119.9(8) . . ?
C12 C13 C17 119.4(8) . . ?
C8 C13 C17 120.6(7) . . ?
C9 C14 C15 113.7(9) . . ?
C9 C14 C16 109.2(8) . . ?
C15 C14 C16 112.7(10) . . ?
C9 C14 H14 106.9 . . ?
C15 C14 H14 106.9 . . ?
C16 C14 H14 106.9 . . ?
C14 C15 H15A 109.5 . . ?
C14 C15 H15B 109.5 . . ?
H15A C15 H15B 109.5 . . ?
C14 C15 H15C 109.5 . . ?
H15A C15 H15C 109.5 . . ?
H15B C15 H15C 109.5 . . ?
C14 C16 H16A 109.5 . . ?
C14 C16 H16B 109.5 . . ?
H16A C16 H16B 109.5 . . ?
C14 C16 H16C 109.5 . . ?
H16A C16 H16C 109.5 . . ?
H16B C16 H16C 109.5 . . ?
C19 C17 C18 111.2(8) . . ?
C19 C17 C13 109.8(7) . . ?
C18 C17 C13 110.9(8) . . ?
C19 C17 H17 108.3 . . ?
C18 C17 H17 108.3 . . ?
C13 C17 H17 108.3 . . ?
C17 C19 H19A 109.5 . . ?
C17 C19 H19B 109.5 . . ?
H19A C19 H19B 109.5 . . ?
C17 C19 H19C 109.5 . . ?
H19A C19 H19C 109.5 . . ?
H19B C19 H19C 109.5 . . ?
C17 C18 H18A 109.5 . . ?
C17 C18 H18B 109.5 . . ?
H18A C18 H18B 109.5 . . ?
C17 C18 H18C 109.5 . . ?
H18A C18 H18C 109.5 . . ?
H18B C18 H18C 109.5 . . ?
N2 C20 C6 116.4(6) . . ?
N2 C20 H20 121.8 . . ?
C6 C20 H20 121.8 . . ?
C26 C21 C22 121.8(7) . . ?
C26 C21 N2 119.0(7) . . ?
C22 C21 N2 119.3(7) . . ?
C23 C22 C21 117.2(8) . . ?
C23 C22 C27 119.9(8) . . ?
C21 C22 C27 122.9(7) . . ?
C24 C23 C22 121.2(8) . . ?
C24 C23 H23 119.4 . . ?
C22 C23 H23 119.4 . . ?
C25 C24 C23 121.6(7) . . ?
C25 C24 H24 119.2 . . ?
C23 C24 H24 119.2 . . ?
C24 C25 C26 120.5(9) . . ?
C24 C25 H25 119.7 . . ?
C26 C25 H25 119.7 . . ?
C21 C26 C25 117.7(8) . . ?
C21 C26 C30 121.8(7) . . ?
C25 C26 C30 120.2(8) . . ?
C22 C27 C29 114.9(8) . . ?
C22 C27 C28 111.6(8) . . ?
C29 C27 C28 107.8(8) . . ?
C22 C27 H27 107.4 . . ?
C29 C27 H27 107.4 . . ?
C28 C27 H27 107.4 . . ?
C27 C28 H28A 109.5 . . ?
C27 C28 H28B 109.5 . . ?
H28A C28 H28B 109.5 . . ?
C27 C28 H28C 109.5 . . ?
H28A C28 H28C 109.5 . . ?
H28B C28 H28C 109.5 . . ?
C27 C29 H29A 109.5 . . ?
C27 C29 H29B 109.5 . . ?
H29A C29 H29B 109.5 . . ?
C27 C29 H29C 109.5 . . ?
H29A C29 H29C 109.5 . . ?
H29B C29 H29C 109.5 . . ?
C31 C30 C26 112.2(8) . . ?
C31 C30 C32 109.6(10) . . ?
C26 C30 C32 110.3(9) . . ?
C31 C30 H30 108.2 . . ?
C26 C30 H30 108.2 . . ?
C32 C30 H30 108.2 . . ?
C30 C31 H31A 109.5 . . ?
C30 C31 H31B 109.5 . . ?
H31A C31 H31B 109.5 . . ?
C30 C31 H31C 109.5 . . ?
H31A C31 H31C 109.5 . . ?
H31B C31 H31C 109.5 . . ?
C30 C32 H32A 109.5 . . ?
C30 C32 H32B 109.5 . . ?
H32A C32 H32B 109.5 . . ?
C30 C32 H32C 109.5 . . ?
H32A C32 H32C 109.5 . . ?
H32B C32 H32C 109.5 . . ?
Si1 C33 Sb1 113.81(19) . . ?
Si1 C33 Sb1A 113.97(19) . . ?
Si1 C33 H33A 108.8 . . ?
Sb1 C33 H33A 108.8 . . ?
Si1 C33 H33B 108.8 . . ?
Sb1 C33 H33B 108.8 . . ?
H33A C33 H33B 107.7 . . ?
Si1 C34 H34A 109.5 . . ?
Si1 C34 H34B 109.5 . . ?
H34A C34 H34B 109.5 . . ?
Si1 C34 H34C 109.5 . . ?
H34A C34 H34C 109.5 . . ?
H34B C34 H34C 109.5 . . ?
Si1 C35 H35A 109.5 . . ?
Si1 C35 H35B 109.5 . . ?
H35A C35 H35B 109.5 . . ?
Si1 C35 H35C 109.5 . . ?
H35A C35 H35C 109.5 . . ?
H35B C35 H35C 109.5 . . ?
Si1 C36 H36A 109.5 . . ?
Si1 C36 H36B 109.5 . . ?
H36A C36 H36B 109.5 . . ?
Si1 C36 H36C 109.5 . . ?
H36A C36 H36C 109.5 . . ?
H36B C36 H36C 109.5 . . ?
C38 C37 H37A 109.5 . . ?
C38 C37 H37B 109.5 . . ?
H37A C37 H37B 109.5 . . ?
C38 C37 H37C 109.5 . . ?
H37A C37 H37C 109.5 . . ?
H37B C37 H37C 109.5 . . ?
C39 C38 C37 114.7(9) . . ?
C39 C38 H38A 108.6 . . ?
C37 C38 H38A 108.6 . . ?
C39 C38 H38B 108.6 . . ?
C37 C38 H38B 108.6 . . ?
H38A C38 H38B 107.6 . . ?
C38 C39 C40 124.9(9) . . ?
C38 C39 H39A 106.1 . . ?
C40 C39 H39A 106.1 . . ?
C38 C39 H39B 106.1 . . ?
C40 C39 H39B 106.1 . . ?
H39A C39 H39B 106.3 . . ?
C41 C40 C39 127.8(6) . . ?
C41 C40 H40A 105.3 . . ?
C39 C40 H40A 105.3 . . ?
C41 C40 H40B 105.3 . . ?
C39 C40 H40B 105.3 . . ?
H40A C40 H40B 106.0 . . ?
C40 C41 C42 125.5(8) . . ?
C40 C41 H41A 106.0 . . ?
C42 C41 H41A 106.0 . . ?
C40 C41 H41B 106.0 . . ?
C42 C41 H41B 106.0 . . ?
H41A C41 H41B 106.3 . . ?
C41 C42 H42A 109.5 . . ?
C41 C42 H42B 109.5 . . ?
H42A C42 H42B 109.5 . . ?
C41 C42 H42C 109.5 . . ?
H42A C42 H42C 109.5 . . ?
H42B C42 H42C 109.5 . . ?

loop_
_geom_bond_atom_site_label_1
_geom_bond_atom_site_label_2
_geom_bond_distance
_geom_bond_site_symmetry_2
_geom_bond_publ_flag
Sb1 N1 2.075(7) . ?
Sb1 C1 2.131(4) . ?
Sb1 C33 2.187(4) . ?
Sb1A N2 2.092(10) . ?
Sb1A C1 2.137(4) . ?
Sb1A C33 2.187(4) . ?
Si1 C33 1.862(4) . ?
Si1 C35 1.864(5) . ?
Si1 C34 1.865(10) . ?
Si1 C36 1.872(10) . ?
N1 C7 1.380(11) . ?
N1 C8 1.411(9) . ?
C1 C2 1.376(10) . ?
C1 C6 1.409(10) . ?
N2 C20 1.333(11) . ?
N2 C21 1.441(9) . ?
C2 C3 1.359(12) . ?
C2 C7 1.499(9) . ?
C3 C4 1.412(12) . ?
C3 H3 0.9500 . ?
C4 C5 1.341(12) . ?
C4 H4 0.9500 . ?
C7 H7A 0.9900 . ?
C7 H7B 0.9900 . ?
C6 C5 1.434(11) . ?
C6 C20 1.461(10) . ?
C5 H5 0.9500 . ?
C8 C13 1.401(11) . ?
C8 C9 1.416(12) . ?
C9 C10 1.376(11) . ?
C9 C14 1.508(12) . ?
C10 C11 1.391(13) . ?
C10 H10 0.9500 . ?
C11 C12 1.386(13) . ?
C11 H11 0.9500 . ?
C12 C13 1.380(12) . ?
C12 H12 0.9500 . ?
C13 C17 1.567(12) . ?
C14 C15 1.520(16) . ?
C14 C16 1.549(15) . ?
C14 H14 1.0000 . ?
C15 H15A 0.9800 . ?
C15 H15B 0.9800 . ?
C15 H15C 0.9800 . ?
C16 H16A 0.9800 . ?
C16 H16B 0.9800 . ?
C16 H16C 0.9800 . ?
C17 C19 1.499(13) . ?
C17 C18 1.520(12) . ?
C17 H17 1.0000 . ?
C19 H19A 0.9800 . ?
C19 H19B 0.9800 . ?
C19 H19C 0.9800 . ?
C18 H18A 0.9800 . ?
C18 H18B 0.9800 . ?
C18 H18C 0.9800 . ?
C20 H20 0.9500 . ?
C21 C26 1.405(12) . ?
C21 C22 1.414(12) . ?
C22 C23 1.400(11) . ?
C22 C27 1.473(13) . ?
C23 C24 1.373(13) . ?
C23 H23 0.9500 . ?
C24 C25 1.355(14) . ?
C24 H24 0.9500 . ?
C25 C26 1.416(11) . ?
C25 H25 0.9500 . ?
C26 C30 1.516(13) . ?
C27 C29 1.542(13) . ?
C27 C28 1.556(13) . ?
C27 H27 1.0000 . ?
C28 H28A 0.9800 . ?
C28 H28B 0.9800 . ?
C28 H28C 0.9800 . ?
C29 H29A 0.9800 . ?
C29 H29B 0.9800 . ?
C29 H29C 0.9800 . ?
C30 C31 1.505(16) . ?
C30 C32 1.530(16) . ?
C30 H30 1.0000 . ?
C31 H31A 0.9800 . ?
C31 H31B 0.9800 . ?
C31 H31C 0.9800 . ?
C32 H32A 0.9800 . ?
C32 H32B 0.9800 . ?
C32 H32C 0.9800 . ?
C33 H33A 0.9900 . ?
C33 H33B 0.9900 . ?
C34 H34A 0.9800 . ?
C34 H34B 0.9800 . ?
C34 H34C 0.9800 . ?
C35 H35A 0.9800 . ?
C35 H35B 0.9800 . ?
C35 H35C 0.9800 . ?
C36 H36A 0.9800 . ?
C36 H36B 0.9800 . ?
C36 H36C 0.9800 . ?
C37 C38 1.483(11) . ?
C37 H37A 0.9800 . ?
C37 H37B 0.9800 . ?
C37 H37C 0.9800 . ?
C38 C39 1.414(12) . ?
C38 H38A 0.9900 . ?
C38 H38B 0.9900 . ?
C39 C40 1.417(8) . ?
C39 H39A 0.9900 . ?
C39 H39B 0.9900 . ?
C40 C41 1.410(9) . ?
C40 H40A 0.9900 . ?
C40 H40B 0.9900 . ?
C41 C42 1.459(9) . ?
C41 H41A 0.9900 . ?
C41 H41B 0.9900 . ?
C42 H42A 0.9800 . ?
C42 H42B 0.9800 . ?
C42 H42C 0.9800 . ?
